data_4311161
loop_
_publ_author_name
'La-Sheng Long'
'Yan-Rong Wu'
'Rong-Bin Huang'
'Lan-Sun Zheng'

_publ_section_title
;
 A Well-Resolved uudd Cyclic Water Tetramer in the Crystal Host of
 [Cu(adipate)(4,4-bipyridine)].(H2O)2
;
_journal_name_full 'Inorganic Chemistry'
_journal_page_first 3798
_journal_page_last 3800
_journal_paper_doi 10.1021/ic0494354
_journal_volume 43
_journal_year 2004
_chemical_formula_sum 'C16 H20 Cu N2 O6'
_chemical_formula_weight 399.88
_chemical_name_systematic
; 
 ? 
;
_space_group_IT_number 2
_symmetry_cell_setting triclinic
_symmetry_space_group_name_Hall '-P 1'
_symmetry_space_group_name_H-M 'P -1'
_atom_sites_solution_hydrogens geom
_atom_sites_solution_primary direct
_atom_sites_solution_secondary difmap
_audit_creation_method SHELXL-97
_cell_angle_alpha 107.109(10)
_cell_angle_beta 114.993(9)
_cell_angle_gamma 95.996(10)
_cell_formula_units_Z 2
_cell_length_a 9.611(6)
_cell_length_b 9.674(6)
_cell_length_c 10.878(7)
_cell_measurement_reflns_used 3343
_cell_measurement_temperature 173(2)
_cell_measurement_theta_max 28.1
_cell_measurement_theta_min 4.2
_cell_volume 845.0(9)
_computing_cell_refinement 'SHELXTL-Plus (Sheldrick, 1990)'
_computing_data_collection 'SHELXTL-Plus (Sheldrick, 1990)'
_computing_data_reduction 'SHELXTL-Plus (Sheldrick, 1990)'
_computing_molecular_graphics 'SHELXTL V.5.0 (Sheldrick, 1997)'
_computing_publication_material 'SHELXL-97 (Sheldrick, 1997)'
_computing_structure_refinement 'SHELXL-97 (Sheldrick, 1997)'
_computing_structure_solution 'SHELXS-97 (Sheldrick, 1990)'
_diffrn_ambient_temperature 173(2)
_diffrn_measured_fraction_theta_full 0.954
_diffrn_measured_fraction_theta_max 0.954
_diffrn_measurement_device_type 'Smart Apex 2000'
_diffrn_measurement_method 'phi and omega scan'
_diffrn_radiation_monochromator graphite
_diffrn_radiation_source 'fine-focus sealed tube'
_diffrn_radiation_type MoK\a
_diffrn_radiation_wavelength 0.71073
_diffrn_reflns_av_R_equivalents 0.0301
_diffrn_reflns_av_sigmaI/netI 0.0537
_diffrn_reflns_limit_h_max 12
_diffrn_reflns_limit_h_min -12
_diffrn_reflns_limit_k_max 12
_diffrn_reflns_limit_k_min -12
_diffrn_reflns_limit_l_max 13
_diffrn_reflns_limit_l_min -13
_diffrn_reflns_number 6782
_diffrn_reflns_theta_full 27.00
_diffrn_reflns_theta_max 27.00
_diffrn_reflns_theta_min 2.23
_diffrn_standards_decay_% 0
_exptl_absorpt_coefficient_mu 1.328
_exptl_absorpt_correction_T_max 0.8156
_exptl_absorpt_correction_T_min 0.7325
_exptl_absorpt_correction_type sadabs
_exptl_crystal_colour blue
_exptl_crystal_density_diffrn 1.571
_exptl_crystal_density_meas ?
_exptl_crystal_density_method .
_exptl_crystal_description block
_exptl_crystal_F_000 414
_exptl_crystal_size_max 0.25
_exptl_crystal_size_mid 0.22
_exptl_crystal_size_min 0.16
_refine_diff_density_max 1.352
_refine_diff_density_min -1.004
_refine_diff_density_rms 0.147
_refine_ls_extinction_method none
_refine_ls_goodness_of_fit_ref 1.097
_refine_ls_hydrogen_treatment mixed
_refine_ls_matrix_type full
_refine_ls_number_parameters 242
_refine_ls_number_reflns 3519
_refine_ls_number_restraints 0
_refine_ls_restrained_S_all 1.097
_refine_ls_R_factor_all 0.0616
_refine_ls_R_factor_gt 0.0507
_refine_ls_shift/su_max 0.001
_refine_ls_shift/su_mean 0.000
_refine_ls_structure_factor_coef Fsqd
_refine_ls_weighting_details 'calc w=1/[\s^2^(Fo^2^)+(0.0914P)^2^+0.0000P] where P=(Fo^2^+2Fc^2^)/3'
_refine_ls_weighting_scheme calc
_refine_ls_wR_factor_gt 0.1383
_refine_ls_wR_factor_ref 0.1490
_reflns_number_gt 2890
_reflns_number_total 3519
_reflns_threshold_expression >2sigma(I)
_cod_data_source_file ic0494354si20040430_104042.cif
_cod_data_source_block p
_cod_original_cell_volume 845.1(9)
_cod_database_code 4311161

loop_
_symmetry_equiv_pos_as_xyz
'x, y, z'
'-x, -y, -z'

loop_
_atom_site_label
_atom_site_type_symbol
_atom_site_fract_x
_atom_site_fract_y
_atom_site_fract_z
_atom_site_U_iso_or_equiv
_atom_site_adp_type
_atom_site_occupancy
_atom_site_symmetry_multiplicity
_atom_site_calc_flag
_atom_site_refinement_flags
_atom_site_disorder_assembly
_atom_site_disorder_group
Cu1 Cu 0.94139(5) 0.61581(5) 0.61995(4) 0.01591(17) Uani 1 1 d . . .
O1 O 0.7845(3) 1.4007(3) 0.6505(3) 0.0219(6) Uani 1 1 d . . .
O2 O 0.9030(3) 1.3968(3) 0.5156(3) 0.0186(5) Uani 1 1 d . . .
C1 C 0.8235(4) 1.3299(4) 0.5617(4) 0.0166(7) Uani 1 1 d . . .
C2 C 0.7732(4) 1.1599(4) 0.4973(4) 0.0205(8) Uani 1 1 d . . .
H2A H 0.8481 1.1229 0.4635 0.025 Uiso 1 1 calc R . .
H2B H 0.6661 1.1255 0.4111 0.025 Uiso 1 1 calc R . .
C3 C 0.7696(4) 1.0927(4) 0.6065(4) 0.0244(9) Uani 1 1 d . . .
H3A H 0.7251 0.9827 0.5559 0.029 Uiso 1 1 calc R . .
H3B H 0.6985 1.1331 0.6436 0.029 Uiso 1 1 calc R . .
C4 C 0.9343(4) 1.1268(4) 0.7352(4) 0.0248(8) Uani 1 1 d . . .
H4A H 0.9744 1.2363 0.7915 0.030 Uiso 1 1 calc R . .
H4B H 1.0081 1.0953 0.6975 0.030 Uiso 1 1 calc R . .
C5 C 0.9332(5) 1.0468(4) 0.8372(4) 0.0253(8) Uani 1 1 d . . .
H5A H 1.0375 1.0861 0.9272 0.030 Uiso 1 1 calc R . .
H5B H 0.8506 1.0690 0.8657 0.030 Uiso 1 1 calc R . .
C6 C 0.9010(4) 0.8788(4) 0.7665(4) 0.0228(8) Uani 1 1 d . . .
O3 O 0.9917(3) 0.8336(3) 0.7117(3) 0.0207(6) Uani 1 1 d . . .
O4 O 0.7970(4) 0.7919(3) 0.7651(3) 0.0325(7) Uani 1 1 d . . .
N1 N 1.1203(3) 0.6234(3) 0.8079(3) 0.0169(6) Uani 1 1 d . . .
C11 C 1.0934(4) 0.6086(4) 0.9148(4) 0.0191(8) Uani 1 1 d . . .
H11A H 0.9873 0.5932 0.8998 0.023 Uiso 1 1 calc R . .
C12 C 1.2125(4) 0.6144(4) 1.0461(4) 0.0195(8) Uani 1 1 d . . .
H12A H 1.1879 0.6024 1.1188 0.023 Uiso 1 1 calc R . .
C13 C 1.3692(4) 0.6382(4) 1.0704(4) 0.0171(7) Uani 1 1 d . . .
C14 C 1.3975(4) 0.6608(4) 0.9621(4) 0.0203(8) Uani 1 1 d . . .
H14A H 1.5031 0.6825 0.9763 0.024 Uiso 1 1 calc R . .
C15 C 1.2711(4) 0.6516(4) 0.8331(4) 0.0197(8) Uani 1 1 d . . .
H15A H 1.2923 0.6659 0.7594 0.024 Uiso 1 1 calc R . .
C16 C 1.5002(4) 0.6368(4) 1.2047(4) 0.0179(7) Uani 1 1 d . . .
C17 C 1.4763(4) 0.5430(4) 1.2736(4) 0.0200(8) Uani 1 1 d . . .
H17A H 1.3729 0.4823 1.2384 0.024 Uiso 1 1 calc R . .
C18 C 1.6044(4) 0.5394(4) 1.3934(4) 0.0199(8) Uani 1 1 d . . .
H18A H 1.5868 0.4746 1.4392 0.024 Uiso 1 1 calc R . .
C19 C 1.7751(4) 0.7143(4) 1.3836(4) 0.0216(8) Uani 1 1 d . . .
H19A H 1.8796 0.7748 1.4222 0.026 Uiso 1 1 calc R . .
C20 C 1.6541(4) 0.7249(4) 1.2634(4) 0.0209(8) Uani 1 1 d . . .
H20A H 1.6753 0.7916 1.2208 0.025 Uiso 1 1 calc R . .
N2 N 1.7527(3) 0.6229(3) 1.4486(3) 0.0182(6) Uani 1 1 d . . .
O1W O 0.3098(4) 0.0102(4) -0.1360(3) 0.0287(7) Uani 1 1 d . . .
H1WA H 0.370(6) -0.026(6) -0.157(6) 0.037(16) Uiso 1 1 d . . .
H1WB H 0.239(7) -0.039(6) -0.175(6) 0.044(19) Uiso 1 1 d . . .
O2W O 0.4455(4) 0.1243(5) 0.1669(4) 0.0426(9) Uani 1 1 d . . .
H2WA H 0.409(6) 0.092(6) 0.086(6) 0.031(15) Uiso 1 1 d . . .
H2WB H 0.378(7) 0.151(6) 0.195(6) 0.056(18) Uiso 1 1 d . . .

loop_
_atom_site_aniso_label
_atom_site_aniso_U_11
_atom_site_aniso_U_22
_atom_site_aniso_U_33
_atom_site_aniso_U_23
_atom_site_aniso_U_13
_atom_site_aniso_U_12
Cu1 0.0113(2) 0.0211(3) 0.0106(2) 0.00952(19) -0.00141(18) 0.00533(16)
O1 0.0211(13) 0.0269(14) 0.0209(14) 0.0118(12) 0.0100(12) 0.0097(11)
O2 0.0154(12) 0.0226(13) 0.0172(13) 0.0128(11) 0.0038(11) 0.0052(10)
C1 0.0096(15) 0.0245(18) 0.0130(17) 0.0117(15) -0.0004(13) 0.0060(13)
C2 0.0183(17) 0.0255(19) 0.0159(18) 0.0109(16) 0.0048(15) 0.0045(14)
C3 0.0243(19) 0.0222(19) 0.024(2) 0.0157(17) 0.0059(17) 0.0031(15)
C4 0.0216(18) 0.029(2) 0.024(2) 0.0181(18) 0.0058(16) 0.0072(15)
C5 0.032(2) 0.025(2) 0.0184(19) 0.0117(17) 0.0092(17) 0.0096(16)
C6 0.0247(19) 0.027(2) 0.0146(18) 0.0162(16) 0.0017(16) 0.0100(16)
O3 0.0172(12) 0.0223(13) 0.0176(13) 0.0084(11) 0.0032(11) 0.0057(10)
O4 0.0353(16) 0.0316(16) 0.0356(17) 0.0179(14) 0.0182(14) 0.0072(13)
N1 0.0131(13) 0.0213(15) 0.0112(14) 0.0089(13) -0.0004(12) 0.0039(11)
C11 0.0109(15) 0.0255(19) 0.0179(18) 0.0108(16) 0.0026(14) 0.0042(13)
C12 0.0144(16) 0.028(2) 0.0154(17) 0.0128(16) 0.0031(15) 0.0065(14)
C13 0.0121(15) 0.0194(17) 0.0135(17) 0.0084(15) -0.0011(14) 0.0044(13)
C14 0.0138(16) 0.0264(19) 0.0162(18) 0.0114(16) 0.0012(14) 0.0044(14)
C15 0.0188(17) 0.0252(19) 0.0142(17) 0.0115(16) 0.0041(15) 0.0069(14)
C16 0.0139(16) 0.0243(18) 0.0117(17) 0.0097(15) 0.0002(14) 0.0071(14)
C17 0.0109(15) 0.032(2) 0.0179(18) 0.0146(17) 0.0037(15) 0.0057(14)
C18 0.0150(16) 0.030(2) 0.0179(18) 0.0154(16) 0.0059(15) 0.0086(14)
C19 0.0151(16) 0.0256(19) 0.0192(19) 0.0134(16) 0.0011(15) 0.0038(14)
C20 0.0155(17) 0.0265(19) 0.0171(18) 0.0143(16) 0.0010(15) 0.0037(14)
N2 0.0132(13) 0.0249(16) 0.0150(15) 0.0113(13) 0.0026(12) 0.0072(12)
O1W 0.0233(16) 0.0324(17) 0.0219(16) 0.0090(14) 0.0051(14) 0.0033(15)
O2W 0.0228(16) 0.074(3) 0.0276(19) 0.0159(19) 0.0106(15) 0.0134(16)

loop_
_atom_type_symbol
_atom_type_description
_atom_type_scat_dispersion_real
_atom_type_scat_dispersion_imag
_atom_type_scat_source
C C 0.0033 0.0016 'International Tables Vol C Tables 4.2.6.8 and 6.1.1.4'
H H 0.0000 0.0000 'International Tables Vol C Tables 4.2.6.8 and 6.1.1.4'
N N 0.0061 0.0033 'International Tables Vol C Tables 4.2.6.8 and 6.1.1.4'
O O 0.0106 0.0060 'International Tables Vol C Tables 4.2.6.8 and 6.1.1.4'
Cu Cu 0.3201 1.2651 'International Tables Vol C Tables 4.2.6.8 and 6.1.1.4'

loop_
_geom_angle_atom_site_label_1
_geom_angle_atom_site_label_2
_geom_angle_atom_site_label_3
_geom_angle
_geom_angle_site_symmetry_1
_geom_angle_site_symmetry_3
_geom_angle_publ_flag
O3 Cu1 O2 174.00(10) . 1_545 ?
O3 Cu1 N2 88.78(12) . 1_454 ?
O2 Cu1 N2 90.82(11) 1_545 1_454 ?
O3 Cu1 N1 86.89(11) . . ?
O2 Cu1 N1 94.08(11) 1_545 . ?
N2 Cu1 N1 172.81(12) 1_454 . ?
O3 Cu1 O2 98.35(10) . 2_776 ?
O2 Cu1 O2 75.66(10) 1_545 2_776 ?
N2 Cu1 O2 89.93(12) 1_454 2_776 ?
N1 Cu1 O2 96.37(12) . 2_776 ?
O3 Cu1 Cu1 131.25(8) . 2_766 ?
O2 Cu1 Cu1 42.76(7) 1_545 2_766 ?
N2 Cu1 Cu1 90.41(10) 1_454 2_766 ?
N1 Cu1 Cu1 96.75(10) . 2_766 ?
O2 Cu1 Cu1 32.90(6) 2_776 2_766 ?
C1 O2 Cu1 105.7(2) . 1_565 ?
O1 C1 O2 121.6(3) . . ?
O1 C1 C2 120.8(3) . . ?
O2 C1 C2 117.5(3) . . ?
C1 C2 C3 112.7(3) . . ?
C2 C3 C4 112.3(3) . . ?
C3 C4 C5 112.3(3) . . ?
C6 C5 C4 112.3(3) . . ?
O4 C6 O3 122.7(4) . . ?
O4 C6 C5 121.3(4) . . ?
O3 C6 C5 115.9(3) . . ?
C6 O3 Cu1 113.7(2) . . ?
C11 N1 C15 117.7(3) . . ?
C11 N1 Cu1 121.1(2) . . ?
C15 N1 Cu1 121.1(2) . . ?
N1 C11 C12 123.2(3) . . ?
C11 C12 C13 119.2(3) . . ?
C14 C13 C12 117.4(3) . . ?
C14 C13 C16 120.9(3) . . ?
C12 C13 C16 121.7(3) . . ?
C15 C14 C13 119.6(3) . . ?
N1 C15 C14 122.8(3) . . ?
C17 C16 C20 117.6(3) . . ?
C17 C16 C13 121.5(3) . . ?
C20 C16 C13 120.9(3) . . ?
C18 C17 C16 119.2(3) . . ?
N2 C18 C17 123.1(3) . . ?
N2 C19 C20 123.1(3) . . ?
C19 C20 C16 119.4(3) . . ?
C19 N2 C18 117.6(3) . . ?
C19 N2 Cu1 118.6(2) . 1_656 ?
C18 N2 Cu1 123.7(2) . 1_656 ?

loop_
_geom_bond_atom_site_label_1
_geom_bond_atom_site_label_2
_geom_bond_distance
_geom_bond_site_symmetry_2
_geom_bond_publ_flag
Cu1 O3 1.952(3) . ?
Cu1 O2 1.996(3) 1_545 ?
Cu1 N2 2.003(3) 1_454 ?
Cu1 N1 2.014(3) . ?
Cu1 O2 2.495(3) 2_776 ?
Cu1 Cu1 3.5596(17) 2_766 ?
O1 C1 1.230(5) . ?
O2 C1 1.290(4) . ?
O2 Cu1 1.996(3) 1_565 ?
C1 C2 1.516(5) . ?
C2 C3 1.523(5) . ?
C3 C4 1.524(5) . ?
C4 C5 1.530(5) . ?
C5 C6 1.512(5) . ?
C6 O4 1.230(5) . ?
C6 O3 1.293(5) . ?
N1 C11 1.336(5) . ?
N1 C15 1.337(5) . ?
C11 C12 1.382(5) . ?
C12 C13 1.395(5) . ?
C13 C14 1.386(5) . ?
C13 C16 1.477(5) . ?
C14 C15 1.384(5) . ?
C16 C17 1.392(5) . ?
C16 C20 1.393(5) . ?
C17 C18 1.377(5) . ?
C18 N2 1.340(4) . ?
C19 N2 1.336(5) . ?
C19 C20 1.375(5) . ?
N2 Cu1 2.003(3) 1_656 ?

loop_
_geom_hbond_atom_site_label_D
_geom_hbond_atom_site_label_H
_geom_hbond_atom_site_label_A
_geom_hbond_distance_DH
_geom_hbond_distance_HA
_geom_hbond_distance_DA
_geom_hbond_angle_DHA
_geom_hbond_site_symmetry_A
O1W H1WA O2W 0.79(6) 2.12(6) 2.896(6) 167(5) 2_655
O1W H1WB O3 0.67(6) 2.17(6) 2.824(5) 170(7) 1_444
O2W H2WA O1W 0.74(5) 2.03(5) 2.775(5) 178(5) .
O2W H2WB O4 0.86(6) 1.99(6) 2.852(5) 173(5) 2_666
